data_7718998
loop_
_publ_author_name
'P&#xe9;rez, Rafael'
'Dahmani, Houari'
'B&#xe9;langer-Chabot, Guillaume'

_publ_section_title
;
 Nitrated triarylphosphine oxides: accessible triarylphosphoryl molecules
 with up to six nitro groups.
;
_journal_issue 35
_journal_name_full 'Dalton transactions (Cambridge, England : 2003)'
_journal_page_first 13030
_journal_page_last 13034
_journal_paper_doi 10.1039/d5dt01277e
_journal_volume 54
_journal_year 2025
_chemical_formula_moiety 'C21 H15 N6 O13 P'
_chemical_formula_sum 'C21 H15 N6 O13 P'
_chemical_formula_weight 590.36
_space_group_crystal_system triclinic
_space_group_IT_number 2
_space_group_name_Hall '-P 1'
_space_group_name_H-M_alt 'P -1'
_atom_sites_solution_hydrogens geom
_atom_sites_solution_primary dual
_audit_creation_date 2025-05-19
_audit_creation_method
;
Olex2 1.5
(compiled 2025.04.05 svn.rf049d14d for OlexSys, GUI svn.r7224)
;
_audit_update_record
;
2025-05-19 deposited with the CCDC.	2025-07-03 downloaded from the CCDC.
;
_cell_angle_alpha 104.595(7)
_cell_angle_beta 105.946(7)
_cell_angle_gamma 95.378(6)
_cell_formula_units_Z 2
_cell_length_a 9.9092(7)
_cell_length_b 11.3024(8)
_cell_length_c 11.9429(9)
_cell_measurement_reflns_used 3619
_cell_measurement_temperature 100.15
_cell_measurement_theta_max 25.7330
_cell_measurement_theta_min 2.1630
_cell_volume 1225.37(17)
_computing_cell_refinement 'CrysAlisPro 1.171.43.125a (Rigaku OD, 2024)'
_computing_data_collection 'CrysAlisPro system (CCD 43.141a 64-bit (release 04-10-2024))'
_computing_data_reduction 'CrysAlisPro 1.171.43.125a (Rigaku OD, 2024)'
_computing_molecular_graphics 'Olex2 1.5 (Dolomanov et al., 2009)'
_computing_publication_material 'Olex2 1.5 (Dolomanov et al., 2009)'
_computing_structure_refinement 'XL  (Sheldrick, 2008)'
_computing_structure_solution 'SHELXT 2014/5 (Sheldrick, 2014)'
_diffrn_ambient_temperature 100.15
_diffrn_detector 'Hybrid Pixel Array Detector'
_diffrn_detector_area_resol_mean 10.0000
_diffrn_measured_fraction_theta_full 0.994
_diffrn_measured_fraction_theta_max 0.994
_diffrn_measurement_details
;
List of Runs (angles in degrees, time in seconds):

  # Type    Start    End  Width  t~exp~   \w     \q     \k     \f   Frames
#--------------------------------------------------------------------------
  1  \w    -52.00  15.00   0.50  108.90    --   20.00  54.00 -60.00  134
  2  \w     36.00  85.00   0.50  108.90    --   20.00  54.00 -60.00   98
  3  \w    -72.00 -14.00   0.50  108.90    --   20.00  54.00-120.00  116
  4  \w     -4.00  43.00   0.50  108.90    --   20.00  54.00-120.00   94
  5  \w    -73.00  41.00   0.50  108.90    --   20.00  54.00 120.00  228
  6  \w    -71.00 109.00   0.50  108.90    --   20.00  54.00  30.00  360
  7  \w    -74.00 -48.00   0.50  108.90    --   20.00  54.00-150.00   52
  8  \w     51.00  76.00   0.50  108.90    --   20.00  54.00-150.00   50
  9  \w     80.00 105.00   0.50  108.90    --   20.00  54.00-150.00   50
 10  \w    -62.00 -36.00   0.50  108.90    --   20.00  54.00 -90.00   52
 11  \w    -69.00  73.00   0.50  108.90    --   20.00  54.00 -30.00  284
 12  \w    -68.00  34.00   0.50  108.90    --   20.00  54.00  90.00  204
 13  \w    -65.00 -38.00   0.50  108.90    --   20.00  54.00 150.00   54
 14  \w     45.00  70.00   0.50  108.90    --   20.00  54.00 150.00   50
 15  \w     22.00  48.00   0.50  108.90    --   20.00  54.00-180.00   52
;
_diffrn_measurement_device 'two-circle diffractometer'
_diffrn_measurement_device_type 'XtaLAB Mini II'
_diffrn_measurement_method '\w scans'
_diffrn_orient_matrix_type 'CrysAlisPro convention (1999,Acta A55,543-557)'
_diffrn_orient_matrix_UB_11 0.0634568000
_diffrn_orient_matrix_UB_12 -0.0139338000
_diffrn_orient_matrix_UB_13 0.0351276000
_diffrn_orient_matrix_UB_21 0.0142618000
_diffrn_orient_matrix_UB_22 -0.0303553000
_diffrn_orient_matrix_UB_23 -0.0541294000
_diffrn_orient_matrix_UB_31 0.0385639000
_diffrn_orient_matrix_UB_32 0.0567703000
_diffrn_orient_matrix_UB_33 0.0014047000
_diffrn_radiation_monochromator graphite
_diffrn_radiation_probe x-ray
_diffrn_radiation_type 'Mo K\a'
_diffrn_radiation_wavelength 0.71073
_diffrn_reflns_av_R_equivalents 0.0639
_diffrn_reflns_av_unetI/netI 0.0873
_diffrn_reflns_Laue_measured_fraction_full 0.994
_diffrn_reflns_Laue_measured_fraction_max 0.994
_diffrn_reflns_limit_h_max 11
_diffrn_reflns_limit_h_min -11
_diffrn_reflns_limit_k_max 13
_diffrn_reflns_limit_k_min -13
_diffrn_reflns_limit_l_max 14
_diffrn_reflns_limit_l_min -14
_diffrn_reflns_number 15365
_diffrn_reflns_point_group_measured_fraction_full 0.994
_diffrn_reflns_point_group_measured_fraction_max 0.994
_diffrn_reflns_theta_full 25.027
_diffrn_reflns_theta_max 25.027
_diffrn_reflns_theta_min 2.171
_diffrn_source 'fine-focus sealed X-ray tube'
_diffrn_source_type 'Rigaku (Mo) X-ray Source'
_exptl_absorpt_coefficient_mu 0.196
_exptl_absorpt_correction_T_max 0.984
_exptl_absorpt_correction_T_min 0.969
_exptl_absorpt_correction_type analytical
_exptl_absorpt_process_details
;
CrysAlisPro 1.171.43.125a (Rigaku Oxford Diffraction, 2024)
Analytical numeric absorption correction using a multifaceted crystal
model based on expressions derived by R.C. Clark & J.S. Reid.
(Clark, R. C. & Reid, J. S. (1995). Acta Cryst. A51, 887-897)
Empirical absorption correction using spherical harmonics,
implemented in SCALE3 ABSPACK scaling algorithm.
;
_exptl_crystal_colour 'translucent colorless'
_exptl_crystal_density_diffrn 1.600
_exptl_crystal_description block
_exptl_crystal_F_000 604
_exptl_crystal_size_max 0.21
_exptl_crystal_size_mid 0.14
_exptl_crystal_size_min 0.1
_refine_diff_density_max 0.426
_refine_diff_density_min -0.254
_refine_diff_density_rms 0.066
_refine_ls_extinction_method none
_refine_ls_goodness_of_fit_ref 1.015
_refine_ls_hydrogen_treatment constr
_refine_ls_matrix_type full
_refine_ls_number_parameters 373
_refine_ls_number_reflns 4302
_refine_ls_number_restraints 0
_refine_ls_restrained_S_all 1.015
_refine_ls_R_factor_all 0.1328
_refine_ls_R_factor_gt 0.0732
_refine_ls_shift/su_max 0.000
_refine_ls_shift/su_mean 0.000
_refine_ls_structure_factor_coef Fsqd
_refine_ls_weighting_details 'w=1/[\s^2^(Fo^2^)+(0.1042P)^2^] where P=(Fo^2^+2Fc^2^)/3'
_refine_ls_weighting_scheme calc
_refine_ls_wR_factor_gt 0.1680
_refine_ls_wR_factor_ref 0.1940
_reflns_Friedel_coverage 0.000
_reflns_number_gt 2484
_reflns_number_total 4302
_reflns_threshold_expression 'I > 2\s(I)'
_cod_data_source_file d5dt01277e2.cif
_cod_data_source_block 4Me
_cod_depositor_comments 'Adding full bibliography for 7718995--7718999.cif.'
_cod_original_cell_volume 1225.37(16)
_cod_database_code 7718998
_shelx_shelxl_version_number 2014/7
_chemical_oxdiff_formula PC21H15N6O13
_chemical_oxdiff_usercomment 'acet pent'
_shelx_space_group_comment
;
The symmetry employed for this shelxl refinement is uniquely defined
by the following loop, which should always be used as a source of
symmetry information in preference to the above space-group names.
They are only intended as comments.
;
_cell_oxdiff_angle_alpha 104.595(6)
_cell_oxdiff_angle_beta 105.946(7)
_cell_oxdiff_angle_gamma 95.378(6)
_cell_oxdiff_length_a 9.9092(7)
_cell_oxdiff_length_b 11.3024(8)
_cell_oxdiff_length_c 11.9429(9)
_cell_oxdiff_measurement_reflns_used 3619
_cell_oxdiff_volume 1225.37(16)
_shelx_estimated_absorpt_t_max 0.981
_shelx_estimated_absorpt_t_min 0.960
_olex2_refinement_description
;
1. Fixed Uiso
 At 1.2 times of:
  All C(H) groups
 At 1.5 times of:
  All C(H,H,H) groups
2.a Aromatic/amide H refined with riding coordinates:
 C2(H2), C6(H6), C9(H9), C13(H13), C16(H16), C20(H20)
2.b Idealised Me refined as rotating group:
 C7(H7A,H7B,H7C), C14(H14A,H14B,H14C), C21(H21A,H21B,H21C)
;
_olex2_submission_special_instructions 'No special instructions were received'
_oxdiff_exptl_absorpt_empirical_details
;
Empirical correction (ABSPACK) includes:
- Absorption correction using spherical harmonics
- Frame scaling
;
_oxdiff_exptl_absorpt_empirical_full_max 1.305
_oxdiff_exptl_absorpt_empirical_full_min 0.878

loop_
_space_group_symop_operation_xyz
'x, y, z'
'-x, -y, -z'

loop_
_atom_site_label
_atom_site_type_symbol
_atom_site_fract_x
_atom_site_fract_y
_atom_site_fract_z
_atom_site_U_iso_or_equiv
_atom_site_adp_type
_atom_site_occupancy
_atom_site_site_symmetry_order
_atom_site_calc_flag
_atom_site_refinement_flags_posn
_atom_site_refinement_flags_adp
_atom_site_refinement_flags_occupancy
_atom_site_disorder_assembly
_atom_site_disorder_group
P1 P 0.51783(11) 0.38454(10) 0.31734(10) 0.0313(3) Uani 1 1 d . . . . .
O1 O 0.1576(4) 0.3085(4) 0.5566(4) 0.0838(13) Uani 1 1 d . . . . .
N1 N 0.1175(4) 0.2183(4) 0.4659(4) 0.0570(11) Uani 1 1 d . . . . .
C1 C 0.3423(4) 0.2961(3) 0.2841(4) 0.0332(10) Uani 1 1 d . . . . .
N2 N 0.0089(5) 0.1773(5) 0.0260(5) 0.0704(14) Uani 1 1 d . . . . .
C2 C 0.2965(4) 0.2812(3) 0.3810(4) 0.0361(10) Uani 1 1 d . . . . .
H2 H 0.3595 0.3059 0.4597 0.043 Uiso 1 1 calc R U . . .
O3 O -0.0952(5) 0.2223(6) 0.0082(4) 0.139(2) Uani 1 1 d . . . . .
N3 N 0.5143(5) 0.0918(4) -0.1006(4) 0.0554(11) Uani 1 1 d . . . . .
C3 C 0.1567(5) 0.2295(4) 0.3585(4) 0.0386(11) Uani 1 1 d . . . . .
O4 O 0.0453(5) 0.1109(4) -0.0523(4) 0.1047(16) Uani 1 1 d . . . . .
N4 N 0.7294(4) 0.5376(4) 0.0201(4) 0.0523(11) Uani 1 1 d . . . . .
C4 C 0.0532(5) 0.1913(4) 0.2447(4) 0.0443(12) Uani 1 1 d . . . . .
O5 O 0.3977(4) 0.0350(3) -0.1128(4) 0.0819(12) Uani 1 1 d . . . . .
N5 N 0.9653(5) 0.4559(4) 0.6840(4) 0.0607(12) Uani 1 1 d . . . . .
C5 C 0.1047(5) 0.2093(4) 0.1522(4) 0.0428(11) Uani 1 1 d . . . . .
O6 O 0.5966(5) 0.0471(4) -0.1494(4) 0.0856(13) Uani 1 1 d . . . . .
N6 N 0.6810(5) 0.0283(5) 0.5020(6) 0.0790(16) Uani 1 1 d . . . . .
C6 C 0.2438(4) 0.2576(4) 0.1683(4) 0.0403(11) Uani 1 1 d . . . . .
H6 H 0.2718 0.2645 0.1017 0.048 Uiso 1 1 calc R U . . .
O7 O 0.8063(4) 0.5215(4) -0.0441(4) 0.0895(13) Uani 1 1 d . . . . .
C7 C -0.1015(5) 0.1433(6) 0.2264(5) 0.0813(18) Uani 1 1 d . . . . .
H7A H -0.1535 0.1183 0.1411 0.122 Uiso 1 1 calc R U . . .
H7B H -0.1415 0.2078 0.2686 0.122 Uiso 1 1 calc R U . . .
H7C H -0.1076 0.0734 0.2578 0.122 Uiso 1 1 calc R U . . .
O8 O 0.7114(4) 0.6399(3) 0.0715(3) 0.0654(10) Uani 1 1 d . . . . .
O2 O 0.0443(4) 0.1220(4) 0.4588(4) 0.0870(13) Uani 1 1 d . . . . .
C8 C 0.5625(4) 0.3509(4) 0.1776(4) 0.0321(10) Uani 1 1 d . . . . .
O9 O 1.0180(4) 0.5360(4) 0.6503(4) 0.0896(14) Uani 1 1 d . . . . .
C9 C 0.5286(4) 0.2342(4) 0.0925(4) 0.0410(11) Uani 1 1 d . . . . .
H9 H 0.4867 0.1662 0.1092 0.049 Uiso 1 1 calc R U . . .
O10 O 1.0018(5) 0.4498(4) 0.7864(4) 0.1123(17) Uani 1 1 d . . . . .
C10 C 0.5570(4) 0.2195(4) -0.0161(4) 0.0381(11) Uani 1 1 d . . . . .
O11 O 0.6750(5) 0.0041(4) 0.5933(5) 0.1166(19) Uani 1 1 d . . . . .
C11 C 0.6199(4) 0.3153(4) -0.0498(4) 0.0417(11) Uani 1 1 d . . . . .
O12 O 0.6625(6) -0.0481(4) 0.4040(6) 0.134(2) Uani 1 1 d . . . . .
C12 C 0.6578(4) 0.4281(4) 0.0406(4) 0.0372(11) Uani 1 1 d . . . . .
O13 O 0.5273(3) 0.5198(2) 0.3669(2) 0.0397(7) Uani 1 1 d . . . . .
C13 C 0.6288(4) 0.4483(4) 0.1491(4) 0.0356(10) Uani 1 1 d . . . . .
H13 H 0.6535 0.5275 0.2038 0.043 Uiso 1 1 calc R U . . .
C14 C 0.6291(6) 0.2957(5) -0.1783(4) 0.0677(15) Uani 1 1 d . . . . .
H14A H 0.6273 0.3728 -0.1983 0.102 Uiso 1 1 calc R U . . .
H14B H 0.5495 0.2350 -0.2348 0.102 Uiso 1 1 calc R U . . .
H14C H 0.7163 0.2671 -0.1826 0.102 Uiso 1 1 calc R U . . .
C15 C 0.6378(4) 0.3207(4) 0.4204(4) 0.0318(10) Uani 1 1 d . . . . .
C16 C 0.7553(4) 0.4016(4) 0.5082(4) 0.0360(10) Uani 1 1 d . . . . .
H16 H 0.7722 0.4843 0.5094 0.043 Uiso 1 1 calc R U . . .
C17 C 0.8465(4) 0.3594(4) 0.5932(4) 0.0409(11) Uani 1 1 d . . . . .
C18 C 0.8310(5) 0.2375(4) 0.5993(4) 0.0398(11) Uani 1 1 d . . . . .
C19 C 0.7128(5) 0.1605(4) 0.5074(4) 0.0421(11) Uani 1 1 d . . . . .
C20 C 0.6188(4) 0.1975(4) 0.4202(4) 0.0397(11) Uani 1 1 d . . . . .
H20 H 0.5430 0.1404 0.3615 0.048 Uiso 1 1 calc R U . . .
C21 C 0.9332(6) 0.1911(5) 0.6912(5) 0.0663(15) Uani 1 1 d . . . . .
H21A H 0.9378 0.1061 0.6550 0.099 Uiso 1 1 calc R U . . .
H21B H 0.9003 0.1968 0.7606 0.099 Uiso 1 1 calc R U . . .
H21C H 1.0262 0.2409 0.7165 0.099 Uiso 1 1 calc R U . . .

loop_
_atom_site_aniso_label
_atom_site_aniso_U_11
_atom_site_aniso_U_22
_atom_site_aniso_U_33
_atom_site_aniso_U_23
_atom_site_aniso_U_13
_atom_site_aniso_U_12
P1 0.0274(6) 0.0364(7) 0.0303(7) 0.0125(5) 0.0074(5) 0.0021(5)
O1 0.096(3) 0.086(3) 0.061(3) -0.001(2) 0.042(2) -0.016(2)
N1 0.056(3) 0.057(3) 0.063(3) 0.010(2) 0.036(2) 0.001(2)
C1 0.027(2) 0.030(2) 0.041(3) 0.0123(19) 0.008(2) 0.0029(18)
N2 0.039(3) 0.091(4) 0.069(4) 0.024(3) -0.002(3) 0.008(3)
C2 0.036(3) 0.034(2) 0.037(3) 0.007(2) 0.012(2) 0.006(2)
O3 0.075(3) 0.222(6) 0.097(4) 0.036(4) -0.014(3) 0.062(4)
N3 0.058(3) 0.058(3) 0.047(3) 0.008(2) 0.019(2) 0.010(2)
C3 0.040(3) 0.034(2) 0.047(3) 0.009(2) 0.025(2) 0.005(2)
O4 0.114(4) 0.121(4) 0.056(3) 0.011(3) 0.003(3) 0.024(3)
N4 0.042(2) 0.067(3) 0.058(3) 0.033(2) 0.018(2) 0.004(2)
C4 0.031(3) 0.037(3) 0.058(3) 0.009(2) 0.010(2) 0.003(2)
O5 0.064(3) 0.070(3) 0.092(3) 0.005(2) 0.019(2) -0.014(2)
N5 0.046(3) 0.068(3) 0.049(3) 0.007(2) -0.007(2) 0.009(2)
C5 0.033(3) 0.049(3) 0.041(3) 0.015(2) 0.003(2) 0.004(2)
O6 0.098(3) 0.072(3) 0.087(3) -0.003(2) 0.053(3) 0.012(2)
N6 0.062(3) 0.057(3) 0.120(5) 0.050(3) 0.010(3) 0.009(3)
C6 0.035(3) 0.044(3) 0.041(3) 0.015(2) 0.007(2) 0.003(2)
O7 0.092(3) 0.099(3) 0.108(3) 0.046(3) 0.067(3) 0.008(2)
C7 0.037(3) 0.098(4) 0.096(5) 0.011(4) 0.024(3) -0.015(3)
O8 0.068(3) 0.049(2) 0.086(3) 0.030(2) 0.028(2) 0.0036(19)
O2 0.099(3) 0.070(3) 0.101(3) 0.017(2) 0.061(3) -0.015(2)
C8 0.025(2) 0.039(3) 0.033(3) 0.016(2) 0.0065(19) 0.0040(19)
O9 0.062(3) 0.071(3) 0.101(3) 0.017(2) -0.013(2) -0.015(2)
C9 0.037(3) 0.045(3) 0.043(3) 0.018(2) 0.013(2) 0.005(2)
O10 0.102(4) 0.138(4) 0.056(3) 0.006(3) -0.012(3) -0.003(3)
C10 0.035(3) 0.040(3) 0.039(3) 0.010(2) 0.011(2) 0.009(2)
O11 0.121(4) 0.109(4) 0.168(5) 0.107(4) 0.060(4) 0.021(3)
C11 0.033(3) 0.057(3) 0.039(3) 0.018(2) 0.013(2) 0.015(2)
O12 0.170(5) 0.044(3) 0.138(5) 0.020(3) -0.024(4) 0.006(3)
C12 0.024(2) 0.049(3) 0.044(3) 0.027(2) 0.009(2) 0.004(2)
O13 0.0438(18) 0.0291(16) 0.0435(18) 0.0096(13) 0.0105(15) 0.0053(13)
C13 0.025(2) 0.041(3) 0.039(3) 0.014(2) 0.005(2) 0.0015(19)
C14 0.074(4) 0.086(4) 0.053(4) 0.029(3) 0.027(3) 0.017(3)
C15 0.029(2) 0.038(2) 0.034(2) 0.0168(19) 0.013(2) 0.0094(19)
C16 0.031(2) 0.033(2) 0.038(3) 0.008(2) 0.004(2) 0.0043(19)
C17 0.031(3) 0.050(3) 0.033(3) 0.004(2) 0.005(2) 0.005(2)
C18 0.038(3) 0.056(3) 0.034(3) 0.021(2) 0.015(2) 0.016(2)
C19 0.043(3) 0.038(3) 0.056(3) 0.029(2) 0.016(2) 0.010(2)
C20 0.033(3) 0.041(3) 0.039(3) 0.011(2) 0.006(2) 0.001(2)
C21 0.065(4) 0.089(4) 0.060(4) 0.043(3) 0.020(3) 0.029(3)

loop_
_atom_type_symbol
_atom_type_description
_atom_type_scat_dispersion_real
_atom_type_scat_dispersion_imag
_atom_type_scat_source
C C 0.0033 0.0016 'International Tables Vol C Tables 4.2.6.8 and 6.1.1.4'
H H 0.0000 0.0000 'International Tables Vol C Tables 4.2.6.8 and 6.1.1.4'
N N 0.0061 0.0033 'International Tables Vol C Tables 4.2.6.8 and 6.1.1.4'
O O 0.0106 0.0060 'International Tables Vol C Tables 4.2.6.8 and 6.1.1.4'
P P 0.1023 0.0942 'International Tables Vol C Tables 4.2.6.8 and 6.1.1.4'

loop_
_exptl_crystal_face_index_h
_exptl_crystal_face_index_k
_exptl_crystal_face_index_l
_exptl_crystal_face_perp_dist
-1 1 2 0.1142
0 1 2 0.1071
0 -1 -2 0.0348
1 2 -2 0.0888
-1 -2 2 0.0978
0 -1 1 0.0756
2 -1 0 0.0609
-2 1 0 0.1017
-1 0 0 0.0736
1 0 0 0.0452
0 2 -1 0.0957
-1 0 2 0.0775
1 0 -2 0.0192
0 0 -1 0.0403
0 0 1 0.0698
1 2 0 0.1010

loop_
_geom_angle_atom_site_label_1
_geom_angle_atom_site_label_2
_geom_angle_atom_site_label_3
_geom_angle
_geom_angle_site_symmetry_1
_geom_angle_site_symmetry_3
_geom_angle_publ_flag
C8 P1 C1 107.04(19) . . ?
C8 P1 C15 107.39(18) . . ?
O13 P1 C1 113.67(17) . . ?
O13 P1 C8 110.14(17) . . ?
O13 P1 C15 112.50(18) . . ?
C15 P1 C1 105.74(18) . . ?
O1 N1 C3 117.4(4) . . ?
O2 N1 O1 124.0(4) . . ?
O2 N1 C3 118.6(4) . . ?
C2 C1 P1 118.5(3) . . ?
C6 C1 P1 122.7(3) . . ?
C6 C1 C2 118.1(4) . . ?
O3 N2 O4 124.6(6) . . ?
O3 N2 C5 117.9(6) . . ?
O4 N2 C5 117.4(5) . . ?
C1 C2 H2 120.4 . . ?
C3 C2 C1 119.2(4) . . ?
C3 C2 H2 120.4 . . ?
O5 N3 C10 117.2(4) . . ?
O6 N3 O5 123.2(5) . . ?
O6 N3 C10 119.6(4) . . ?
C2 C3 N1 115.5(4) . . ?
C2 C3 C4 125.1(4) . . ?
C4 C3 N1 119.4(4) . . ?
O7 N4 O8 123.4(4) . . ?
O7 N4 C12 118.4(4) . . ?
O8 N4 C12 118.1(4) . . ?
C3 C4 C7 122.9(4) . . ?
C5 C4 C3 113.1(4) . . ?
C5 C4 C7 123.8(5) . . ?
O9 N5 C17 118.2(5) . . ?
O10 N5 O9 124.2(5) . . ?
O10 N5 C17 117.6(5) . . ?
C4 C5 N2 120.6(4) . . ?
C6 C5 N2 114.9(4) . . ?
C6 C5 C4 124.5(4) . . ?
O11 N6 O12 125.0(6) . . ?
O11 N6 C19 118.2(6) . . ?
O12 N6 C19 116.8(6) . . ?
C1 C6 H6 120.0 . . ?
C5 C6 C1 120.0(4) . . ?
C5 C6 H6 120.0 . . ?
C4 C7 H7A 109.5 . . ?
C4 C7 H7B 109.5 . . ?
C4 C7 H7C 109.5 . . ?
H7A C7 H7B 109.5 . . ?
H7A C7 H7C 109.5 . . ?
H7B C7 H7C 109.5 . . ?
C9 C8 P1 124.2(3) . . ?
C13 C8 P1 118.4(3) . . ?
C13 C8 C9 117.3(4) . . ?
C8 C9 H9 120.0 . . ?
C10 C9 C8 120.0(4) . . ?
C10 C9 H9 120.0 . . ?
C9 C10 N3 115.4(4) . . ?
C9 C10 C11 124.6(4) . . ?
C11 C10 N3 120.0(4) . . ?
C10 C11 C14 121.4(4) . . ?
C12 C11 C10 113.0(4) . . ?
C12 C11 C14 125.3(4) . . ?
C11 C12 N4 119.5(4) . . ?
C13 C12 N4 115.8(4) . . ?
C13 C12 C11 124.6(4) . . ?
C8 C13 H13 119.8 . . ?
C12 C13 C8 120.4(4) . . ?
C12 C13 H13 119.8 . . ?
C11 C14 H14A 109.5 . . ?
C11 C14 H14B 109.5 . . ?
C11 C14 H14C 109.5 . . ?
H14A C14 H14B 109.5 . . ?
H14A C14 H14C 109.5 . . ?
H14B C14 H14C 109.5 . . ?
C16 C15 P1 117.6(3) . . ?
C20 C15 P1 124.5(3) . . ?
C20 C15 C16 117.9(4) . . ?
C15 C16 H16 119.9 . . ?
C17 C16 C15 120.1(4) . . ?
C17 C16 H16 119.9 . . ?
C16 C17 N5 114.8(4) . . ?
C16 C17 C18 124.5(4) . . ?
C18 C17 N5 120.7(4) . . ?
C17 C18 C19 112.6(4) . . ?
C17 C18 C21 124.3(4) . . ?
C19 C18 C21 123.2(4) . . ?
C18 C19 N6 119.1(4) . . ?
C20 C19 N6 115.5(4) . . ?
C20 C19 C18 125.4(4) . . ?
C15 C20 H20 120.2 . . ?
C19 C20 C15 119.5(4) . . ?
C19 C20 H20 120.2 . . ?
C18 C21 H21A 109.5 . . ?
C18 C21 H21B 109.5 . . ?
C18 C21 H21C 109.5 . . ?
H21A C21 H21B 109.5 . . ?
H21A C21 H21C 109.5 . . ?
H21B C21 H21C 109.5 . . ?

loop_
_geom_bond_atom_site_label_1
_geom_bond_atom_site_label_2
_geom_bond_distance
_geom_bond_site_symmetry_2
_geom_bond_publ_flag
P1 C1 1.811(4) . ?
P1 C8 1.801(4) . ?
P1 O13 1.477(3) . ?
P1 C15 1.804(4) . ?
O1 N1 1.225(5) . ?
N1 C3 1.469(5) . ?
N1 O2 1.221(5) . ?
C1 C2 1.395(6) . ?
C1 C6 1.389(5) . ?
N2 O3 1.183(6) . ?
N2 O4 1.204(6) . ?
N2 C5 1.476(6) . ?
C2 H2 0.9300 . ?
C2 C3 1.377(5) . ?
N3 O5 1.221(5) . ?
N3 O6 1.204(5) . ?
N3 C10 1.483(5) . ?
C3 C4 1.393(6) . ?
N4 O7 1.216(5) . ?
N4 O8 1.219(5) . ?
N4 C12 1.475(5) . ?
C4 C5 1.389(6) . ?
C4 C7 1.514(6) . ?
N5 O9 1.210(5) . ?
N5 O10 1.198(5) . ?
N5 C17 1.487(6) . ?
C5 C6 1.376(6) . ?
N6 O11 1.205(6) . ?
N6 O12 1.221(7) . ?
N6 C19 1.479(6) . ?
C6 H6 0.9300 . ?
C7 H7A 0.9600 . ?
C7 H7B 0.9600 . ?
C7 H7C 0.9600 . ?
C8 C9 1.393(5) . ?
C8 C13 1.391(5) . ?
C9 H9 0.9300 . ?
C9 C10 1.376(6) . ?
C10 C11 1.398(6) . ?
C11 C12 1.388(6) . ?
C11 C14 1.523(6) . ?
C12 C13 1.372(6) . ?
C13 H13 0.9300 . ?
C14 H14A 0.9600 . ?
C14 H14B 0.9600 . ?
C14 H14C 0.9600 . ?
C15 C16 1.392(5) . ?
C15 C20 1.387(5) . ?
C16 H16 0.9300 . ?
C16 C17 1.377(6) . ?
C17 C18 1.395(6) . ?
C18 C19 1.398(6) . ?
C18 C21 1.512(6) . ?
C19 C20 1.373(6) . ?
C20 H20 0.9300 . ?
C21 H21A 0.9600 . ?
C21 H21B 0.9600 . ?
C21 H21C 0.9600 . ?

loop_
_geom_torsion_atom_site_label_1
_geom_torsion_atom_site_label_2
_geom_torsion_atom_site_label_3
_geom_torsion_atom_site_label_4
_geom_torsion
_geom_torsion_site_symmetry_1
_geom_torsion_site_symmetry_2
_geom_torsion_site_symmetry_3
_geom_torsion_site_symmetry_4
_geom_torsion_publ_flag
P1 C1 C2 C3 171.0(3) . . . . ?
P1 C1 C6 C5 -169.0(3) . . . . ?
P1 C8 C9 C10 174.8(3) . . . . ?
P1 C8 C13 C12 -176.5(3) . . . . ?
P1 C15 C16 C17 176.7(3) . . . . ?
P1 C15 C20 C19 -176.3(3) . . . . ?
O1 N1 C3 C2 45.5(6) . . . . ?
O1 N1 C3 C4 -133.0(5) . . . . ?
N1 C3 C4 C5 178.9(4) . . . . ?
N1 C3 C4 C7 2.8(7) . . . . ?
C1 P1 C8 C9 -38.3(4) . . . . ?
C1 P1 C8 C13 138.3(3) . . . . ?
C1 P1 C15 C16 -146.7(3) . . . . ?
C1 P1 C15 C20 31.4(4) . . . . ?
C1 C2 C3 N1 -179.5(4) . . . . ?
C1 C2 C3 C4 -1.1(6) . . . . ?
N2 C5 C6 C1 177.2(4) . . . . ?
C2 C1 C6 C5 1.6(6) . . . . ?
C2 C3 C4 C5 0.5(6) . . . . ?
C2 C3 C4 C7 -175.6(4) . . . . ?
O3 N2 C5 C4 55.1(7) . . . . ?
O3 N2 C5 C6 -124.4(6) . . . . ?
N3 C10 C11 C12 -178.0(4) . . . . ?
N3 C10 C11 C14 7.9(6) . . . . ?
C3 C4 C5 N2 -178.3(4) . . . . ?
C3 C4 C5 C6 1.1(6) . . . . ?
O4 N2 C5 C4 -127.8(5) . . . . ?
O4 N2 C5 C6 52.8(7) . . . . ?
N4 C12 C13 C8 -179.5(4) . . . . ?
C4 C5 C6 C1 -2.2(7) . . . . ?
O5 N3 C10 C9 43.6(6) . . . . ?
O5 N3 C10 C11 -135.7(5) . . . . ?
N5 C17 C18 C19 179.4(4) . . . . ?
N5 C17 C18 C21 -3.0(7) . . . . ?
O6 N3 C10 C9 -133.2(5) . . . . ?
O6 N3 C10 C11 47.5(6) . . . . ?
N6 C19 C20 C15 178.1(4) . . . . ?
C6 C1 C2 C3 0.0(6) . . . . ?
O7 N4 C12 C11 -31.1(6) . . . . ?
O7 N4 C12 C13 151.3(4) . . . . ?
C7 C4 C5 N2 -2.2(7) . . . . ?
C7 C4 C5 C6 177.2(5) . . . . ?
O8 N4 C12 C11 151.0(4) . . . . ?
O8 N4 C12 C13 -26.6(6) . . . . ?
O2 N1 C3 C2 -136.3(5) . . . . ?
O2 N1 C3 C4 45.2(6) . . . . ?
C8 P1 C1 C2 164.6(3) . . . . ?
C8 P1 C1 C6 -24.8(4) . . . . ?
C8 P1 C15 C16 99.3(3) . . . . ?
C8 P1 C15 C20 -82.7(4) . . . . ?
C8 C9 C10 N3 -179.0(4) . . . . ?
C8 C9 C10 C11 0.2(7) . . . . ?
O9 N5 C17 C16 -36.1(6) . . . . ?
O9 N5 C17 C18 145.4(5) . . . . ?
C9 C8 C13 C12 0.3(6) . . . . ?
C9 C10 C11 C12 2.8(6) . . . . ?
C9 C10 C11 C14 -171.3(4) . . . . ?
O10 N5 C17 C16 143.3(5) . . . . ?
O10 N5 C17 C18 -35.2(7) . . . . ?
C10 C11 C12 N4 178.2(4) . . . . ?
C10 C11 C12 C13 -4.4(6) . . . . ?
O11 N6 C19 C18 51.1(7) . . . . ?
O11 N6 C19 C20 -127.7(5) . . . . ?
C11 C12 C13 C8 3.1(7) . . . . ?
O12 N6 C19 C18 -129.0(6) . . . . ?
O12 N6 C19 C20 52.2(7) . . . . ?
O13 P1 C1 C2 -73.5(4) . . . . ?
O13 P1 C1 C6 97.0(4) . . . . ?
O13 P1 C8 C9 -162.3(3) . . . . ?
O13 P1 C8 C13 14.3(4) . . . . ?
O13 P1 C15 C16 -22.1(4) . . . . ?
O13 P1 C15 C20 156.0(3) . . . . ?
C13 C8 C9 C10 -1.9(6) . . . . ?
C14 C11 C12 N4 -7.9(7) . . . . ?
C14 C11 C12 C13 169.4(4) . . . . ?
C15 P1 C1 C2 50.4(4) . . . . ?
C15 P1 C1 C6 -139.1(3) . . . . ?
C15 P1 C8 C9 74.9(4) . . . . ?
C15 P1 C8 C13 -108.5(3) . . . . ?
C15 C16 C17 N5 -178.3(4) . . . . ?
C15 C16 C17 C18 0.1(6) . . . . ?
C16 C15 C20 C19 1.8(6) . . . . ?
C16 C17 C18 C19 1.1(6) . . . . ?
C16 C17 C18 C21 178.7(4) . . . . ?
C17 C18 C19 N6 -179.5(4) . . . . ?
C17 C18 C19 C20 -0.8(6) . . . . ?
C18 C19 C20 C15 -0.6(7) . . . . ?
C20 C15 C16 C17 -1.5(6) . . . . ?
C21 C18 C19 N6 2.9(7) . . . . ?
C21 C18 C19 C20 -178.5(4) . . . . ?

loop_
_exptl_oxdiff_crystal_face_indexfrac_h
_exptl_oxdiff_crystal_face_indexfrac_k
_exptl_oxdiff_crystal_face_indexfrac_l
_exptl_oxdiff_crystal_face_x
_exptl_oxdiff_crystal_face_y
_exptl_oxdiff_crystal_face_z
-0.9959 1.0018 1.9973 -0.0070 -0.1527 0.0213
0.0046 1.0023 1.9974 0.0565 -0.1385 0.0599
-0.0046 -1.0023 -1.9974 -0.0565 0.1385 -0.0599
0.9997 1.9980 -2.0031 -0.0348 0.0620 0.1492
-0.9997 -1.9980 2.0031 0.0348 -0.0620 -0.1492
0.0004 -0.9988 1.0016 0.0491 -0.0239 -0.0553
1.9998 -0.9990 0.0022 0.1409 0.0587 0.0204
-1.9998 0.9990 -0.0022 -0.1409 -0.0587 -0.0204
-1.0005 -0.0005 -0.0001 -0.0635 -0.0142 -0.0386
1.0005 0.0005 0.0001 0.0635 0.0142 0.0386
0.0008 1.9987 -1.0036 -0.0630 -0.0063 0.1121
-0.9972 0.0019 1.9992 0.0069 -0.1225 -0.0355
0.9972 -0.0019 -1.9992 -0.0069 0.1225 0.0355
-0.0017 -0.0012 -0.9997 -0.0352 0.0541 -0.0015
0.0017 0.0012 0.9997 0.0352 -0.0541 0.0015
1.0031 2.0003 -0.0038 0.0356 -0.0462 0.1522
